data_7044547
loop_
_publ_author_name
'Siegmund, Daniel'
'Lorenz, Nicole'
'Gothe, Yvonne'
'Spies, Christian'
'Geissler, Bastian'
'Prochnow, Pascal'
'Nuernberger, Patrick'
'Bandow, Julia E.'
'Metzler-Nolte, Nils'

_publ_section_title
;
 Benzannulated Re(i)--NHC complexes: synthesis, photophysical properties
 and antimicrobial activity
;
_journal_name_full 'Dalton Trans.'
_journal_paper_doi 10.1039/C7DT02874A
_journal_year 2017
_chemical_formula_sum 'C21 H18 Br N4 O4 Re'
_chemical_formula_weight 656.50
_space_group_crystal_system monoclinic
_space_group_IT_number 14
_space_group_name_Hall '-P 2yn'
_space_group_name_H-M_alt 'P 1 21/n 1'
_symmetry_space_group_name_Hall '-P 2yn'
_symmetry_space_group_name_H-M 'P 1 21/n 1'
_atom_sites_solution_hydrogens geom
_audit_creation_method SHELXL-2017/1
_audit_update_record
;
2017-10-05 deposited with the CCDC.
2017-10-12 downloaded from the CCDC.
;
_cell_angle_alpha 90
_cell_angle_beta 92.792(4)
_cell_angle_gamma 90
_cell_formula_units_Z 4
_cell_length_a 10.1361(4)
_cell_length_b 12.5694(4)
_cell_length_c 17.6326(6)
_cell_measurement_reflns_used 6390
_cell_measurement_temperature 173(2)
_cell_measurement_theta_max 29.997
_cell_measurement_theta_min 2.824
_cell_volume 2243.81(14)
_computing_cell_refinement
;
CrysAlisPro, Agilent Technologies,
Version 1.171.36.24 (release 03-12-2012 CrysAlis171 .NET)
(compiled Dec  3 2012,18:21:49)
;
_computing_data_collection
;
CrysAlisPro, Agilent Technologies,
Version 1.171.36.24 (release 03-12-2012 CrysAlis171 .NET)
(compiled Dec  3 2012,18:21:49)
;
_computing_data_reduction
;
CrysAlisPro, Agilent Technologies,
Version 1.171.36.24 (release 03-12-2012 CrysAlis171 .NET)
(compiled Dec  3 2012,18:21:49)
;
_computing_molecular_graphics 'ORTEP-3 (Farrugia, 2012)'
_computing_publication_material 'CIFTAB (sheldrick)'
_computing_structure_refinement 'SHELXL-2017/1 (Sheldrick, 2017)'
_computing_structure_solution 'SHELXT (Sheldrick, 2015)'
_diffrn_ambient_temperature 173(2)
_diffrn_measured_fraction_theta_full 0.998
_diffrn_measured_fraction_theta_max 0.977
_diffrn_measurement_device_type 'Xcalibur, Sapphire2, large Be window'
_diffrn_radiation_type MoK\a
_diffrn_radiation_wavelength 0.71073
_diffrn_reflns_av_R_equivalents 0.0543
_diffrn_reflns_av_unetI/netI 0.0393
_diffrn_reflns_Laue_measured_fraction_full 0.998
_diffrn_reflns_Laue_measured_fraction_max 0.977
_diffrn_reflns_limit_h_max 14
_diffrn_reflns_limit_h_min -14
_diffrn_reflns_limit_k_max 17
_diffrn_reflns_limit_k_min -17
_diffrn_reflns_limit_l_max 24
_diffrn_reflns_limit_l_min -23
_diffrn_reflns_number 37715
_diffrn_reflns_point_group_measured_fraction_full 0.998
_diffrn_reflns_point_group_measured_fraction_max 0.977
_diffrn_reflns_theta_full 25.000
_diffrn_reflns_theta_max 29.997
_diffrn_reflns_theta_min 2.824
_exptl_absorpt_coefficient_mu 7.231
_exptl_absorpt_correction_T_max 1.00000
_exptl_absorpt_correction_T_min 0.69371
_exptl_absorpt_correction_type multi-scan
_exptl_absorpt_process_details
;
CrysAlisPro, Agilent Technologies,
Version 1.171.36.24 (release 03-12-2012 CrysAlis171 .NET)
(compiled Dec  3 2012,18:21:49)
Empirical absorption correction using spherical harmonics,
 implemented in SCALE3 ABSPACK scaling algorithm.
;
_exptl_crystal_colour yellow
_exptl_crystal_density_diffrn 1.943
_exptl_crystal_description needle
_exptl_crystal_F_000 1256
_exptl_crystal_size_max 0.200
_exptl_crystal_size_mid 0.175
_exptl_crystal_size_min 0.150
_refine_diff_density_max 0.831
_refine_diff_density_min -0.982
_refine_diff_density_rms 0.197
_refine_ls_extinction_method none
_refine_ls_goodness_of_fit_ref 0.973
_refine_ls_hydrogen_treatment constr
_refine_ls_matrix_type full
_refine_ls_number_parameters 282
_refine_ls_number_reflns 6390
_refine_ls_number_restraints 0
_refine_ls_restrained_S_all 0.973
_refine_ls_R_factor_all 0.0369
_refine_ls_R_factor_gt 0.0239
_refine_ls_shift/su_max 0.005
_refine_ls_shift/su_mean 0.000
_refine_ls_structure_factor_coef Fsqd
_refine_ls_weighting_details 'w=1/[\s^2^(Fo^2^)+(0.0175P)^2^] where P=(Fo^2^+2Fc^2^)/3'
_refine_ls_weighting_scheme calc
_refine_ls_wR_factor_gt 0.0416
_refine_ls_wR_factor_ref 0.0445
_reflns_Friedel_coverage 0.000
_reflns_number_gt 5219
_reflns_number_total 6390
_reflns_threshold_expression 'I > 2\s(I)'
_cod_data_source_file c7dt02874a2.cif
_cod_data_source_block 4a
_cod_database_code 7044547
_shelx_shelxl_version_number 2017/1
_shelx_space_group_comment
;
The symmetry employed for this shelxl refinement is uniquely defined
by the following loop, which should always be used as a source of
symmetry information in preference to the above space-group names.
They are only intended as comments.
;
_shelx_estimated_absorpt_t_min 0.326
_shelx_estimated_absorpt_t_max 0.410

loop_
_space_group_symop_operation_xyz
'x, y, z'
'-x+1/2, y+1/2, -z+1/2'
'-x, -y, -z'
'x-1/2, -y-1/2, z-1/2'

loop_
_atom_site_label
_atom_site_type_symbol
_atom_site_fract_x
_atom_site_fract_y
_atom_site_fract_z
_atom_site_U_iso_or_equiv
_atom_site_adp_type
_atom_site_occupancy
_atom_site_site_symmetry_order
_atom_site_calc_flag
_atom_site_refinement_flags_posn
_atom_site_refinement_flags_adp
Re1 Re 0.76779(2) 0.31260(2) 0.64020(2) 0.02070(4) Uani 1 1 d . .
Br1 Br 0.78746(3) 0.25525(3) 0.22693(2) 0.04109(8) Uani 1 1 d . .
O1 O 0.9680(2) 0.13745(16) 0.60726(12) 0.0417(5) Uani 1 1 d . .
N1 N 0.6267(2) 0.18861(16) 0.50242(12) 0.0228(5) Uani 1 1 d . .
H1A H 0.698531 0.191712 0.476435 0.027 Uiso 1 1 calc R U
C1 C 0.8930(3) 0.2031(2) 0.62130(15) 0.0275(6) Uani 1 1 d . .
O2 O 0.9826(2) 0.44217(17) 0.73170(11) 0.0408(5) Uani 1 1 d . .
N2 N 0.4908(2) 0.20957(16) 0.59124(12) 0.0249(5) Uani 1 1 d . .
H2A H 0.457379 0.228717 0.634293 0.030 Uiso 1 1 calc R U
C2 C 0.9035(3) 0.3944(2) 0.69890(14) 0.0269(6) Uani 1 1 d . .
N3 N 0.7980(2) 0.40746(16) 0.53863(11) 0.0210(4) Uani 1 1 d . .
O3 O 0.6925(2) 0.19000(18) 0.78287(12) 0.0502(6) Uani 1 1 d . .
C3 C 0.7213(3) 0.2359(2) 0.72980(16) 0.0304(6) Uani 1 1 d . .
N4 N 0.6290(2) 0.44505(16) 0.64584(11) 0.0215(4) Uani 1 1 d . .
O4 O 0.8166(2) 0.17350(18) 0.39671(12) 0.0480(6) Uani 1 1 d . .
H4 H 0.804611 0.199707 0.353089 0.072 Uiso 1 1 calc R U
C4 C 0.6158(3) 0.23013(19) 0.57289(14) 0.0215(5) Uani 1 1 d . .
C5 C 0.5086(3) 0.1402(2) 0.47654(15) 0.0250(6) Uani 1 1 d . .
C6 C 0.4740(3) 0.0878(2) 0.40930(15) 0.0310(6) Uani 1 1 d . .
H6A H 0.534948 0.077921 0.370660 0.037 Uiso 1 1 calc R U
C7 C 0.3459(3) 0.0510(2) 0.40179(18) 0.0398(8) Uani 1 1 d . .
H7A H 0.317392 0.015107 0.356490 0.048 Uiso 1 1 calc R U
C8 C 0.2576(3) 0.0649(3) 0.45864(19) 0.0437(8) Uani 1 1 d . .
H8A H 0.170439 0.037895 0.451216 0.052 Uiso 1 1 calc R U
C9 C 0.2928(3) 0.1173(2) 0.52635(18) 0.0382(7) Uani 1 1 d . .
H9A H 0.232038 0.126928 0.565104 0.046 Uiso 1 1 calc R U
C10 C 0.4213(3) 0.1545(2) 0.53391(15) 0.0267(6) Uani 1 1 d . .
C11 C 0.8808(3) 0.3814(2) 0.48452(15) 0.0273(6) Uani 1 1 d . .
H11A H 0.934487 0.319954 0.491623 0.033 Uiso 1 1 calc R U
C12 C 0.8912(3) 0.4404(2) 0.41878(15) 0.0334(7) Uani 1 1 d . .
H12A H 0.948704 0.418242 0.380824 0.040 Uiso 1 1 calc R U
C13 C 0.8173(3) 0.5313(2) 0.40929(16) 0.0365(7) Uani 1 1 d . .
H13A H 0.823671 0.573602 0.364992 0.044 Uiso 1 1 calc R U
C14 C 0.7334(3) 0.5602(2) 0.46530(15) 0.0319(6) Uani 1 1 d . .
H14A H 0.682247 0.623330 0.459810 0.038 Uiso 1 1 calc R U
C15 C 0.7236(2) 0.4974(2) 0.52947(14) 0.0230(5) Uani 1 1 d . .
C16 C 0.6337(3) 0.5197(2) 0.59024(14) 0.0231(5) Uani 1 1 d . .
C17 C 0.5573(3) 0.6105(2) 0.59249(17) 0.0352(7) Uani 1 1 d . .
H17A H 0.562215 0.662477 0.553590 0.042 Uiso 1 1 calc R U
C18 C 0.4742(3) 0.6260(2) 0.65089(17) 0.0375(7) Uani 1 1 d . .
H18A H 0.422667 0.689002 0.653045 0.045 Uiso 1 1 calc R U
C19 C 0.4664(3) 0.5494(2) 0.70602(16) 0.0326(7) Uani 1 1 d . .
H19A H 0.407982 0.557369 0.746153 0.039 Uiso 1 1 calc R U
C20 C 0.5459(3) 0.4604(2) 0.70164(15) 0.0278(6) Uani 1 1 d . .
H20A H 0.541276 0.407686 0.740008 0.033 Uiso 1 1 calc R U
C21 C 0.9192(5) 0.1062(4) 0.3974(2) 0.114(2) Uani 1 1 d . .
H21A H 0.993551 0.140268 0.373471 0.170 Uiso 1 1 calc R U
H21B H 0.893743 0.041556 0.369338 0.170 Uiso 1 1 calc R U
H21C H 0.945376 0.087682 0.450013 0.170 Uiso 1 1 calc R U

loop_
_atom_site_aniso_label
_atom_site_aniso_U_11
_atom_site_aniso_U_22
_atom_site_aniso_U_33
_atom_site_aniso_U_23
_atom_site_aniso_U_13
_atom_site_aniso_U_12
Re1 0.02203(6) 0.02165(5) 0.01848(5) 0.00187(4) 0.00169(4) 0.00212(4)
Br1 0.04135(19) 0.05085(19) 0.03234(16) 0.00228(14) 0.01476(14) 0.01148(15)
O1 0.0362(13) 0.0374(12) 0.0512(14) -0.0055(10) -0.0009(10) 0.0150(10)
N1 0.0245(12) 0.0236(10) 0.0206(11) 0.0008(9) 0.0035(9) 0.0040(9)
C1 0.0254(15) 0.0315(15) 0.0254(14) 0.0027(11) -0.0024(12) -0.0003(11)
O2 0.0400(13) 0.0558(13) 0.0262(11) -0.0035(10) -0.0028(10) -0.0145(11)
N2 0.0246(13) 0.0261(12) 0.0242(11) -0.0035(9) 0.0044(10) 0.0007(9)
C2 0.0325(16) 0.0309(14) 0.0179(13) 0.0057(11) 0.0057(12) 0.0008(12)
N3 0.0215(11) 0.0229(11) 0.0190(10) -0.0002(8) 0.0032(9) 0.0003(8)
O3 0.0514(15) 0.0631(15) 0.0366(12) 0.0259(11) 0.0055(11) -0.0024(12)
C3 0.0285(16) 0.0339(15) 0.0287(15) 0.0028(12) -0.0003(13) 0.0025(12)
N4 0.0211(11) 0.0244(11) 0.0193(10) -0.0016(9) 0.0030(9) -0.0014(9)
O4 0.0589(16) 0.0558(14) 0.0307(12) 0.0060(10) 0.0178(11) 0.0205(12)
C4 0.0230(14) 0.0190(12) 0.0225(13) 0.0024(10) 0.0012(11) 0.0052(10)
C5 0.0297(15) 0.0189(12) 0.0261(14) 0.0025(10) -0.0034(12) 0.0032(11)
C6 0.0407(18) 0.0283(15) 0.0233(14) -0.0010(11) -0.0053(13) 0.0024(12)
C7 0.048(2) 0.0358(16) 0.0348(17) -0.0037(13) -0.0132(15) -0.0015(14)
C8 0.0340(18) 0.0431(17) 0.053(2) -0.0020(16) -0.0126(16) -0.0068(15)
C9 0.0287(17) 0.0403(17) 0.0456(18) -0.0041(15) 0.0022(14) -0.0010(13)
C10 0.0271(15) 0.0228(13) 0.0299(15) -0.0008(11) -0.0025(12) 0.0032(11)
C11 0.0278(15) 0.0260(13) 0.0283(14) -0.0045(11) 0.0051(12) 0.0002(11)
C12 0.0373(17) 0.0387(16) 0.0251(14) -0.0018(13) 0.0128(13) -0.0055(14)
C13 0.0365(18) 0.0461(18) 0.0273(15) 0.0121(13) 0.0068(13) -0.0061(14)
C14 0.0347(17) 0.0313(14) 0.0299(15) 0.0099(12) 0.0043(13) 0.0044(12)
C15 0.0229(14) 0.0234(12) 0.0225(13) 0.0023(10) -0.0010(11) 0.0008(10)
C16 0.0230(14) 0.0237(13) 0.0225(13) 0.0006(10) -0.0003(11) 0.0002(10)
C17 0.0377(18) 0.0304(15) 0.0381(16) 0.0079(13) 0.0067(14) 0.0096(13)
C18 0.0368(18) 0.0312(15) 0.0449(18) 0.0011(13) 0.0064(14) 0.0138(13)
C19 0.0303(16) 0.0383(16) 0.0299(15) -0.0056(13) 0.0071(13) 0.0067(13)
C20 0.0318(16) 0.0275(14) 0.0245(14) -0.0012(11) 0.0062(12) 0.0022(11)
C21 0.138(5) 0.155(5) 0.053(3) 0.047(3) 0.051(3) 0.111(4)

loop_
_atom_type_symbol
_atom_type_description
_atom_type_scat_dispersion_real
_atom_type_scat_dispersion_imag
_atom_type_scat_source
C C 0.0033 0.0016 'International Tables Vol C Tables 4.2.6.8 and 6.1.1.4'
H H 0.0000 0.0000 'International Tables Vol C Tables 4.2.6.8 and 6.1.1.4'
N N 0.0061 0.0033 'International Tables Vol C Tables 4.2.6.8 and 6.1.1.4'
O O 0.0106 0.0060 'International Tables Vol C Tables 4.2.6.8 and 6.1.1.4'
Br Br -0.2901 2.4595 'International Tables Vol C Tables 4.2.6.8 and 6.1.1.4'
Re Re -1.0185 7.2310 'International Tables Vol C Tables 4.2.6.8 and 6.1.1.4'

loop_
_geom_angle_atom_site_label_1
_geom_angle_atom_site_label_2
_geom_angle_atom_site_label_3
_geom_angle
C1 Re1 C3 88.50(12)
C1 Re1 C2 90.83(11)
C3 Re1 C2 91.29(11)
C1 Re1 C4 91.18(10)
C3 Re1 C4 90.80(11)
C2 Re1 C4 177.14(10)
C1 Re1 N4 172.10(9)
C3 Re1 N4 99.19(10)
C2 Re1 N4 90.76(9)
C4 Re1 N4 86.98(8)
C1 Re1 N3 97.43(10)
C3 Re1 N3 173.46(10)
C2 Re1 N3 91.37(9)
C4 Re1 N3 86.34(8)
N4 Re1 N3 74.79(8)
C4 N1 C5 111.1(2)
C4 N1 H1A 124.5
C5 N1 H1A 124.5
O1 C1 Re1 177.7(2)
C4 N2 C10 111.7(2)
C4 N2 H2A 124.1
C10 N2 H2A 124.1
O2 C2 Re1 178.9(2)
C11 N3 C15 118.6(2)
C11 N3 Re1 124.55(17)
C15 N3 Re1 116.79(16)
O3 C3 Re1 179.4(3)
C20 N4 C16 118.3(2)
C20 N4 Re1 124.94(17)
C16 N4 Re1 116.63(16)
C21 O4 H4 109.5
N2 C4 N1 105.4(2)
N2 C4 Re1 127.80(18)
N1 C4 Re1 126.80(19)
C6 C5 C10 122.7(3)
C6 C5 N1 131.5(3)
C10 C5 N1 105.8(2)
C7 C6 C5 116.1(3)
C7 C6 H6A 122.0
C5 C6 H6A 122.0
C6 C7 C8 121.7(3)
C6 C7 H7A 119.1
C8 C7 H7A 119.1
C7 C8 C9 122.1(3)
C7 C8 H8A 119.0
C9 C8 H8A 119.0
C10 C9 C8 116.2(3)
C10 C9 H9A 121.9
C8 C9 H9A 121.9
C9 C10 C5 121.1(3)
C9 C10 N2 132.9(3)
C5 C10 N2 106.0(2)
N3 C11 C12 122.8(2)
N3 C11 H11A 118.6
C12 C11 H11A 118.6
C13 C12 C11 119.0(3)
C13 C12 H12A 120.5
C11 C12 H12A 120.5
C12 C13 C14 118.9(3)
C12 C13 H13A 120.5
C14 C13 H13A 120.5
C13 C14 C15 120.2(3)
C13 C14 H14A 119.9
C15 C14 H14A 119.9
N3 C15 C14 120.5(2)
N3 C15 C16 115.6(2)
C14 C15 C16 123.9(2)
N4 C16 C17 120.7(2)
N4 C16 C15 116.0(2)
C17 C16 C15 123.3(2)
C18 C17 C16 120.2(3)
C18 C17 H17A 119.9
C16 C17 H17A 119.9
C19 C18 C17 119.3(3)
C19 C18 H18A 120.4
C17 C18 H18A 120.4
C18 C19 C20 118.3(3)
C18 C19 H19A 120.8
C20 C19 H19A 120.8
N4 C20 C19 123.1(2)
N4 C20 H20A 118.4
C19 C20 H20A 118.4
O4 C21 H21A 109.5
O4 C21 H21B 109.5
H21A C21 H21B 109.5
O4 C21 H21C 109.5
H21A C21 H21C 109.5
H21B C21 H21C 109.5

loop_
_geom_bond_atom_site_label_1
_geom_bond_atom_site_label_2
_geom_bond_distance
Re1 C1 1.913(3)
Re1 C3 1.929(3)
Re1 C2 1.970(3)
Re1 C4 2.163(3)
Re1 N4 2.185(2)
Re1 N3 2.185(2)
O1 C1 1.157(3)
N1 C4 1.357(3)
N1 C5 1.399(3)
N1 H1A 0.8800
O2 C2 1.137(3)
N2 C4 1.347(3)
N2 C10 1.389(3)
N2 H2A 0.8800
N3 C11 1.342(3)
N3 C15 1.363(3)
O3 C3 1.149(3)
N4 C20 1.341(3)
N4 C16 1.360(3)
O4 C21 1.340(4)
O4 H4 0.8400
C5 C6 1.386(4)
C5 C10 1.388(4)
C6 C7 1.379(4)
C6 H6A 0.9500
C7 C8 1.387(5)
C7 H7A 0.9500
C8 C9 1.395(4)
C8 H8A 0.9500
C9 C10 1.384(4)
C9 H9A 0.9500
C11 C12 1.384(4)
C11 H11A 0.9500
C12 C13 1.372(4)
C12 H12A 0.9500
C13 C14 1.383(4)
C13 H13A 0.9500
C14 C15 1.387(3)
C14 H14A 0.9500
C15 C16 1.468(4)
C16 C17 1.381(4)
C17 C18 1.376(4)
C17 H17A 0.9500
C18 C19 1.373(4)
C18 H18A 0.9500
C19 C20 1.382(4)
C19 H19A 0.9500
C20 H20A 0.9500
C21 H21A 0.9800
C21 H21B 0.9800
C21 H21C 0.9800

loop_
_geom_hbond_atom_site_label_D
_geom_hbond_atom_site_label_H
_geom_hbond_atom_site_label_A
_geom_hbond_distance_DH
_geom_hbond_distance_HA
_geom_hbond_distance_DA
_geom_hbond_angle_DHA
_geom_hbond_site_symmetry_A
_geom_hbond_publ_flag
N2 H2A Br1 0.88 2.44 3.263(2) 156.2 4_566 yes
O4 H4 Br1 0.84 2.33 3.165(2) 172.9 . yes
N1 H1A O4 0.88 1.90 2.750(3) 160.9 . yes
